data_4066786
loop_
_publ_author_name
'Nakai, Hidetaka'
'Nakano, Saori'
'Imai, Shunsuke'
'Isobe, Kiyoshi'

_publ_section_title
;
 Extraction of Hydrogen from Alcohols by a Methylene-Bridged Iridium(I)
 Dinuclear Complex Having a Short Ir&#x2212;Ir Double Bond
;
_journal_issue 19
_journal_name_full Organometallics
_journal_page_first 4210
_journal_paper_doi 10.1021/om100630g
_journal_volume 29
_journal_year 2010
_chemical_formula_moiety 'C22 H34 Ir2 '
_chemical_formula_sum 'C22 H34 Ir2'
_chemical_formula_weight 682.94
_space_group_IT_number 2
_symmetry_cell_setting triclinic
_symmetry_Int_Tables_number 2
_symmetry_space_group_name_Hall '-P 1'
_symmetry_space_group_name_H-M 'P -1'
_cell_angle_alpha 68.933(5)
_cell_angle_beta 79.531(6)
_cell_angle_gamma 67.621(5)
_cell_formula_units_Z 1
_cell_length_a 6.7259(3)
_cell_length_b 8.2968(3)
_cell_length_c 10.4452(5)
_cell_measurement_reflns_used 2275
_cell_measurement_temperature 123.1
_cell_measurement_theta_max 27.5
_cell_measurement_theta_min 3.3
_cell_volume 502.27(4)
_computing_cell_refinement CrystalClear
_computing_data_collection CrystalClear
_computing_data_reduction CrystalStructure
_computing_publication_material 'CrystalStructure 3.8'
_computing_structure_refinement SHELXL
_computing_structure_solution 'DIRDIF99 (PATTY)'
_diffrn_detector_area_resol_mean 7.31
_diffrn_measured_fraction_theta_full 0.970
_diffrn_measured_fraction_theta_max 0.970
_diffrn_measurement_device_type 'Rigaku Mercury'
_diffrn_measurement_method \w
_diffrn_radiation_type 'Mo K\a'
_diffrn_radiation_wavelength 0.71070
_diffrn_reflns_av_R_equivalents 0.026
_diffrn_reflns_limit_h_max 8
_diffrn_reflns_limit_h_min -8
_diffrn_reflns_limit_k_max 10
_diffrn_reflns_limit_k_min -10
_diffrn_reflns_limit_l_max 13
_diffrn_reflns_limit_l_min -12
_diffrn_reflns_number 5548
_diffrn_reflns_theta_full 27.49
_diffrn_reflns_theta_max 27.49
_exptl_absorpt_coefficient_mu 13.272
_exptl_absorpt_correction_T_max 0.588
_exptl_absorpt_correction_T_min 0.185
_exptl_absorpt_correction_type empirical
_exptl_absorpt_process_details
;
    Higashi, T. (1995). Program for Absorption Correction.
    Rigaku Corporation, Tokyo, Japan.
;
_exptl_crystal_colour red
_exptl_crystal_density_diffrn 2.258
_exptl_crystal_density_method 'not measured'
_exptl_crystal_description plate
_exptl_crystal_F_000 320.00
_exptl_crystal_size_max 0.22
_exptl_crystal_size_mid 0.08
_exptl_crystal_size_min 0.04
_refine_diff_density_max 3.19
_refine_diff_density_min -1.24
_refine_ls_extinction_method none
_refine_ls_goodness_of_fit_ref 1.100
_refine_ls_hydrogen_treatment refall
_refine_ls_number_parameters 110
_refine_ls_number_reflns 2229
_refine_ls_R_factor_gt 0.0239
_refine_ls_shift/su_max 0.0000
_refine_ls_structure_factor_coef Fsqd
_refine_ls_weighting_details 'w = 1/[\s^2^(Fo^2^)+(0.0204P)^2^+1.4489P] where P=(Fo^2^+2Fc^2^)/3'
_refine_ls_weighting_scheme calc
_refine_ls_wR_factor_ref 0.0535
_reflns_number_gt 2103
_reflns_number_total 2229
_reflns_threshold_expression F^2^>2.0\s(F^2^)
_cod_data_source_file om100630g_si_002.cif
_cod_data_source_block '__Ir_double-bond'
_cod_original_cell_volume 502.28(4)
_cod_original_formula_sum 'C22 H34 Ir2 '
_cod_database_code 4066786

loop_
_symmetry_equiv_pos_site_id
_symmetry_equiv_pos_as_xyz
1 +X,+Y,+Z
2 -X,-Y,-Z

loop_
_atom_site_label
_atom_site_type_symbol
_atom_site_fract_x
_atom_site_fract_y
_atom_site_fract_z
_atom_site_U_iso_or_equiv
_atom_site_adp_type
_atom_site_occupancy
_atom_site_symmetry_multiplicity
_atom_site_calc_flag
_atom_site_refinement_flags
Ir(1) Ir 0.05619(3) 0.48464(2) 0.109602(17) 0.01015(6) Uani 1.00 1 d .
C(1) C 0.3306(7) 0.3784(6) 0.2440(4) 0.0118(9) Uani 1.00 1 d .
C(2) C 0.1718(7) 0.2968(6) 0.3186(4) 0.0130(9) Uani 1.00 1 d .
C(3) C -0.0195(7) 0.4391(6) 0.3393(4) 0.0130(9) Uani 1.00 1 d .
C(4) C 0.0155(7) 0.6097(6) 0.2737(4) 0.0123(9) Uani 1.00 1 d .
C(5) C 0.2335(7) 0.5729(6) 0.2159(4) 0.0103(9) Uani 1.00 1 d .
C(6) C 0.5559(7) 0.2734(7) 0.2072(5) 0.0180(10) Uani 1.00 1 d .
C(7) C 0.2084(8) 0.0945(6) 0.3703(5) 0.0186(11) Uani 1.00 1 d .
C(8) C -0.2212(8) 0.4170(7) 0.4219(5) 0.0197(11) Uani 1.00 1 d .
C(9) C -0.1398(8) 0.7945(7) 0.2747(5) 0.0201(11) Uani 1.00 1 d .
C(10) C 0.3411(8) 0.7137(7) 0.1494(5) 0.0189(11) Uani 1.00 1 d .
C(11) C 0.0952(7) 0.2778(6) 0.0364(4) 0.0128(9) Uani 1.00 1 d .
H(1) H 0.5778 0.1417 0.2411 0.022 Uiso 1.00 1 c R
H(2) H 0.6569 0.2967 0.2493 0.022 Uiso 1.00 1 c R
H(3) H 0.5810 0.3130 0.1071 0.022 Uiso 1.00 1 c R
H(4) H 0.0755 0.0741 0.4165 0.022 Uiso 1.00 1 c R
H(5) H 0.3233 0.0311 0.4353 0.022 Uiso 1.00 1 c R
H(6) H 0.2502 0.0462 0.2927 0.022 Uiso 1.00 1 c R
H(7) H -0.3241 0.5379 0.4227 0.024 Uiso 1.00 1 c R
H(8) H -0.1854 0.3382 0.5163 0.024 Uiso 1.00 1 c R
H(9) H -0.2853 0.3605 0.3805 0.024 Uiso 1.00 1 c R
H(10) H -0.0708 0.8872 0.2295 0.024 Uiso 1.00 1 c R
H(11) H -0.1835 0.7927 0.3699 0.024 Uiso 1.00 1 c R
H(12) H -0.2668 0.8249 0.2256 0.024 Uiso 1.00 1 c R
H(13) H 0.4906 0.6532 0.1218 0.023 Uiso 1.00 1 c R
H(14) H 0.3388 0.7746 0.2147 0.023 Uiso 1.00 1 c R
H(15) H 0.2643 0.8053 0.0682 0.023 Uiso 1.00 1 c R
H(16) H 0.2450 0.2089 0.0120 0.015 Uiso 1.00 1 c R
H(17) H 0.0092 0.1975 0.0852 0.015 Uiso 1.00 1 c R

loop_
_atom_site_aniso_label
_atom_site_aniso_U_11
_atom_site_aniso_U_22
_atom_site_aniso_U_33
_atom_site_aniso_U_12
_atom_site_aniso_U_13
_atom_site_aniso_U_23
Ir(1) 0.01045(11) 0.01023(11) 0.00985(11) -0.00335(8) -0.00029(7) -0.00363(8)
C(1) 0.013(2) 0.012(2) 0.010(2) -0.0032(19) -0.0041(18) -0.0028(19)
C(2) 0.018(2) 0.013(2) 0.009(2) -0.0048(19) -0.0041(19) -0.0032(19)
C(3) 0.015(2) 0.017(2) 0.008(2) -0.006(2) -0.0023(19) -0.0035(19)
C(4) 0.012(2) 0.015(2) 0.011(2) -0.0017(19) -0.0025(19) -0.008(2)
C(5) 0.013(2) 0.012(2) 0.006(2) -0.0044(19) -0.0039(18) -0.0019(18)
C(6) 0.016(2) 0.018(2) 0.017(2) -0.002(2) -0.002(2) -0.006(2)
C(7) 0.026(2) 0.014(2) 0.013(2) -0.007(2) -0.001(2) -0.001(2)
C(8) 0.017(2) 0.031(3) 0.011(2) -0.007(2) 0.001(2) -0.008(2)
C(9) 0.022(2) 0.017(2) 0.020(2) -0.001(2) -0.001(2) -0.011(2)
C(10) 0.023(2) 0.015(2) 0.021(2) -0.011(2) 0.002(2) -0.005(2)
C(11) 0.014(2) 0.010(2) 0.013(2) -0.0015(19) -0.0024(19) -0.0047(19)

loop_
_atom_type_symbol
_atom_type_description
_atom_type_scat_dispersion_real
_atom_type_scat_dispersion_imag
_atom_type_scat_source
C C 0.003 0.002
;
International Tables for Crystallography
(1992, Vol. C, Tables 4.2.6.8 and 6.1.1.4)
;
H H 0.000 0.000
;
International Tables for Crystallography
(1992, Vol. C, Table 6.1.1.4)
;
Ir Ir -1.444 7.990
;
International Tables for Crystallography
(1992, Vol. C, Tables 4.2.6.8 and 6.1.1.4)
;

loop_
_geom_angle_atom_site_label_1
_geom_angle_atom_site_label_2
_geom_angle_atom_site_label_3
_geom_angle
_geom_angle_publ_flag
_geom_angle_site_symmetry_1
_geom_angle_site_symmetry_3
Ir(1) Ir(1) C(1) 146.07(12) yes 2_565 .
Ir(1) Ir(1) C(2) 147.14(16) yes 2_565 .
Ir(1) Ir(1) C(3) 148.28(14) yes 2_565 .
Ir(1) Ir(1) C(4) 147.67(10) yes 2_565 .
Ir(1) Ir(1) C(5) 146.35(11) yes 2_565 .
Ir(1) Ir(1) C(11) 53.10(12) yes 2_565 .
Ir(1) Ir(1) C(11) 53.14(18) yes 2_565 2_565
C(1) Ir(1) C(2) 37.56(19) yes . .
C(1) Ir(1) C(3) 61.97(17) yes . .
C(1) Ir(1) C(4) 62.55(17) yes . .
C(1) Ir(1) C(5) 37.49(17) yes . .
C(1) Ir(1) C(11) 105.16(19) yes . .
C(1) Ir(1) C(11) 137.3(2) yes . 2_565
C(2) Ir(1) C(3) 36.59(16) yes . .
C(2) Ir(1) C(4) 61.80(18) yes . .
C(2) Ir(1) C(5) 62.5(2) yes . .
C(2) Ir(1) C(11) 94.73(19) yes . .
C(2) Ir(1) C(11) 157.8(2) yes . 2_565
C(3) Ir(1) C(4) 36.73(19) yes . .
C(3) Ir(1) C(5) 62.16(19) yes . .
C(3) Ir(1) C(11) 118.55(19) yes . .
C(3) Ir(1) C(11) 122.90(18) yes . 2_565
C(4) Ir(1) C(5) 37.80(17) yes . .
C(4) Ir(1) C(11) 154.83(16) yes . .
C(4) Ir(1) C(11) 96.3(2) yes . 2_565
C(5) Ir(1) C(11) 140.91(17) yes . .
C(5) Ir(1) C(11) 102.9(2) yes . 2_565
C(11) Ir(1) C(11) 106.2(2) yes . 2_565
Ir(1) C(1) C(2) 71.9(2) yes . .
Ir(1) C(1) C(5) 70.9(2) yes . .
Ir(1) C(1) C(6) 123.7(3) yes . .
C(2) C(1) C(5) 107.6(3) yes . .
C(2) C(1) C(6) 124.8(4) yes . .
C(5) C(1) C(6) 127.6(4) yes . .
Ir(1) C(2) C(1) 70.5(2) yes . .
Ir(1) C(2) C(3) 73.1(2) yes . .
Ir(1) C(2) C(7) 124.2(4) yes . .
C(1) C(2) C(3) 108.5(4) yes . .
C(1) C(2) C(7) 125.1(4) yes . .
C(3) C(2) C(7) 126.4(4) yes . .
Ir(1) C(3) C(2) 70.3(2) yes . .
Ir(1) C(3) C(4) 69.7(2) yes . .
Ir(1) C(3) C(8) 128.0(4) yes . .
C(2) C(3) C(4) 107.9(4) yes . .
C(2) C(3) C(8) 127.1(4) yes . .
C(4) C(3) C(8) 124.9(4) yes . .
Ir(1) C(4) C(3) 73.6(3) yes . .
Ir(1) C(4) C(5) 70.6(3) yes . .
Ir(1) C(4) C(9) 125.7(3) yes . .
C(3) C(4) C(5) 108.5(3) yes . .
C(3) C(4) C(9) 126.0(4) yes . .
C(5) C(4) C(9) 125.3(5) yes . .
Ir(1) C(5) C(1) 71.6(3) yes . .
Ir(1) C(5) C(4) 71.6(3) yes . .
Ir(1) C(5) C(10) 126.1(3) yes . .
C(1) C(5) C(4) 107.5(4) yes . .
C(1) C(5) C(10) 126.9(4) yes . .
C(4) C(5) C(10) 125.3(4) yes . .
Ir(1) C(11) Ir(1) 73.76(16) yes . 2_565

loop_
_geom_bond_atom_site_label_1
_geom_bond_atom_site_label_2
_geom_bond_distance
_geom_bond_publ_flag
_geom_bond_site_symmetry_2
Ir(1) Ir(1) 2.4375(2) yes 2_565
Ir(1) C(1) 2.229(5) yes .
Ir(1) C(2) 2.247(4) yes .
Ir(1) C(3) 2.282(4) yes .
Ir(1) C(4) 2.232(6) yes .
Ir(1) C(5) 2.218(6) yes .
Ir(1) C(11) 2.031(6) yes .
Ir(1) C(11) 2.030(3) yes 2_565
C(1) C(2) 1.441(7) yes .
C(1) C(5) 1.429(6) yes .
C(1) C(6) 1.492(6) yes .
C(2) C(3) 1.422(6) yes .
C(2) C(7) 1.500(7) yes .
C(3) C(4) 1.423(7) yes .
C(3) C(8) 1.506(7) yes .
C(4) C(5) 1.442(6) yes .
C(4) C(9) 1.493(6) yes .
C(5) C(10) 1.500(8) yes .

loop_
_geom_contact_atom_site_label_1
_geom_contact_atom_site_label_2
_geom_contact_distance
_geom_contact_site_symmetry_2
C(4) C(8) 3.596(8) 2_566
C(6) C(9) 3.577(7) 1_645
C(8) C(4) 3.596(8) 2_566
C(9) C(6) 3.577(7) 1_465
